data_7049362
loop_
_publ_author_name
'le Coz, Erwann'
'Roueindeji, Hanieh'
'Dorcet, Vincent'
'Roisnel, Thierry'
'Carpentier, Jean-Fran\,cois'
'Sarazin, Yann'

_publ_section_title
;
 Heterobimetallic Ba/Li and Ca/Li amides and diphenylmethanide.
;
_journal_issue 17
_journal_name_full 'Dalton transactions (Cambridge, England : 2003)'
_journal_page_first 5500
_journal_page_last 5504
_journal_paper_doi 10.1039/c9dt00771g
_journal_volume 48
_journal_year 2019
_chemical_compound_source 'synthesis as described'
_chemical_formula_moiety 'C16 H56 Ca Li2 N4 Si8'
_chemical_formula_sum 'C16 H56 Ca Li2 N4 Si8'
_chemical_formula_weight 583.32
_space_group_crystal_system orthorhombic
_space_group_IT_number 60
_space_group_name_Hall '-P 2n 2ab'
_space_group_name_H-M_alt 'P b c n'
_symmetry_space_group_name_Hall '-P 2n 2ab'
_symmetry_space_group_name_H-M 'P b c n'
_atom_sites_solution_hydrogens mixed
_audit_update_record
;
2019-02-07 deposited with the CCDC.    2019-03-19 downloaded from the CCDC.
;
_cell_angle_alpha 90
_cell_angle_beta 90
_cell_angle_gamma 90
_cell_formula_units_Z 4
_cell_length_a 17.8573(8)
_cell_length_b 11.1476(5)
_cell_length_c 17.9233(7)
_cell_measurement_reflns_used 9892
_cell_measurement_temperature 150
_cell_measurement_theta_max 27.48
_cell_measurement_theta_min 2.28
_cell_measurement_wavelength 0.71073
_cell_volume 3567.9(3)
_computing_cell_refinement 'APEX3 (Bruker, 2015); SAINT (Bruker, 2014)'
_computing_data_collection 'SAINT (Bruker, 2014)'
_computing_data_reduction 'SAINT (Bruker, 2014)'
_computing_molecular_graphics 'SXGRAPH (Farrugia, 1999), Mercury (CSD, 2016)'
_computing_publication_material 'CRYSCALC (T. Roisnel, local program, 2016)'
_computing_structure_refinement 'SHELXL-2016/6 (Sheldrick, 2016)'
_computing_structure_solution 'SHELXT (Sheldrick, 2015)'
_diffrn_ambient_temperature 150
_diffrn_detector '(CMOS) PHOTON 100'
_diffrn_measured_fraction_theta_full 0.997
_diffrn_measured_fraction_theta_max 0.998
_diffrn_measurement_device_type 'D8 VENTURE Bruker AXS'
_diffrn_measurement_method 'rotation images'
_diffrn_radiation_monochromator 'multilayer monochromator'
_diffrn_radiation_probe x-ray
_diffrn_radiation_source 'Incoatec microfocus sealed tube'
_diffrn_radiation_type MoK\a
_diffrn_radiation_wavelength 0.71073
_diffrn_reflns_av_R_equivalents 0.0285
_diffrn_reflns_av_unetI/netI 0.0295
_diffrn_reflns_limit_h_max 22
_diffrn_reflns_limit_h_min -23
_diffrn_reflns_limit_k_max 14
_diffrn_reflns_limit_k_min -10
_diffrn_reflns_limit_l_max 23
_diffrn_reflns_limit_l_min -23
_diffrn_reflns_number 16794
_diffrn_reflns_theta_full 25.242
_diffrn_reflns_theta_max 27.479
_diffrn_reflns_theta_min 3.132
_exptl_absorpt_coefficient_mu 0.457
_exptl_absorpt_correction_T_max 0.913
_exptl_absorpt_correction_T_min 0.818
_exptl_absorpt_correction_type multi-scan
_exptl_absorpt_process_details
;
  [Sheldrick, G.M. (2014). SADABS Bruker AXS Inc., Madison, Wisconsin, USA]
;
_exptl_crystal_colour colourless
_exptl_crystal_density_diffrn 1.086
_exptl_crystal_description prism
_exptl_crystal_F_000 1272
_exptl_crystal_size_max 0.400
_exptl_crystal_size_mid 0.320
_exptl_crystal_size_min 0.200
_refine_diff_density_max 0.742
_refine_diff_density_min -0.413
_refine_diff_density_rms 0.060
_refine_ls_extinction_method none
_refine_ls_goodness_of_fit_ref 1.109
_refine_ls_hydrogen_treatment mixed
_refine_ls_matrix_type full
_refine_ls_number_parameters 161
_refine_ls_number_reflns 4084
_refine_ls_number_restraints 0
_refine_ls_restrained_S_all 1.109
_refine_ls_R_factor_all 0.0407
_refine_ls_R_factor_gt 0.0334
_refine_ls_shift/su_max 0.013
_refine_ls_shift/su_mean 0.001
_refine_ls_structure_factor_coef Fsqd
_refine_ls_weighting_details 'w=1/[\s^2^(Fo^2^)+(0.0256P)^2^+3.0650P] where P=(Fo^2^+2Fc^2^)/3'
_refine_ls_weighting_scheme calc
_refine_ls_wR_factor_gt 0.0792
_refine_ls_wR_factor_ref 0.0849
_reflns_number_gt 3574
_reflns_number_total 4084
_reflns_threshold_expression >2sigma(I)
_cod_data_source_file c9dt00771g2.cif
_cod_data_source_block HR_YS_153
_cod_depositor_comments 'Adding full bibliography for 7049362--7049364.cif.'
_cod_database_code 7049362

loop_
_space_group_symop_operation_xyz
'x, y, z'
'-x+1/2, -y+1/2, z+1/2'
'-x, y, -z+1/2'
'x+1/2, -y+1/2, -z'
'-x, -y, -z'
'x-1/2, y-1/2, -z-1/2'
'x, -y, z-1/2'
'-x-1/2, y-1/2, z'

loop_
_atom_site_label
_atom_site_type_symbol
_atom_site_fract_x
_atom_site_fract_y
_atom_site_fract_z
_atom_site_U_iso_or_equiv
_atom_site_adp_type
_atom_site_occupancy
_atom_site_site_symmetry_order
_atom_site_calc_flag
_atom_site_refinement_flags_posn
_atom_site_refinement_flags_adp
_atom_site_refinement_flags_occupancy
Ca1 Ca 0.500000 0.64035(4) 0.250000 0.01378(10) Uani 1 2 d S T P
Si1 Si 0.36765(2) 0.62516(4) 0.37179(2) 0.01883(11) Uani 1 1 d . . .
H1 H 0.3752(10) 0.7137(18) 0.3123(11) 0.023 Uiso 1 1 d . U .
Si2 Si 0.46037(2) 0.39545(4) 0.38772(2) 0.01575(10) Uani 1 1 d . . .
H2 H 0.4695(10) 0.3840(17) 0.4683(11) 0.019 Uiso 1 1 d . U .
N1 N 0.44674(7) 0.54026(12) 0.36326(7) 0.0158(3) Uani 1 1 d . . .
C2 C 0.36513(12) 0.71765(19) 0.45933(11) 0.0351(4) Uani 1 1 d . . .
H2A H 0.356663 0.665133 0.502366 0.053 Uiso 1 1 calc R U .
H2B H 0.324444 0.776403 0.455972 0.053 Uiso 1 1 calc R U .
H2C H 0.412952 0.759663 0.465346 0.053 Uiso 1 1 calc R U .
C3 C 0.27540(9) 0.54826(19) 0.36197(11) 0.0316(4) Uani 1 1 d . . .
H3A H 0.276484 0.495631 0.318184 0.047 Uiso 1 1 calc R U .
H3B H 0.235827 0.608355 0.355815 0.047 Uiso 1 1 calc R U .
H3C H 0.265437 0.500398 0.406741 0.047 Uiso 1 1 calc R U .
C4 C 0.55081(10) 0.33666(18) 0.35051(10) 0.0281(4) Uani 1 1 d . . .
H4A H 0.547826 0.330539 0.296045 0.042 Uiso 1 1 calc R U .
H4B H 0.560612 0.257172 0.371727 0.042 Uiso 1 1 calc R U .
H4C H 0.591497 0.391393 0.364211 0.042 Uiso 1 1 calc R U .
C5 C 0.38458(10) 0.28695(17) 0.36397(10) 0.0287(4) Uani 1 1 d . . .
H5A H 0.339767 0.305496 0.393346 0.043 Uiso 1 1 calc R U .
H5B H 0.401347 0.205278 0.375377 0.043 Uiso 1 1 calc R U .
H5C H 0.372796 0.293058 0.310705 0.043 Uiso 1 1 calc R U .
Si11 Si 0.65959(2) 0.67256(4) 0.34394(2) 0.02111(11) Uani 1 1 d . . .
H11 H 0.6508(10) 0.5710(19) 0.2956(11) 0.025 Uiso 1 1 d . U .
Si12 Si 0.56282(3) 0.89066(5) 0.36403(3) 0.02985(13) Uani 1 1 d . . .
H12 H 0.4787(12) 0.934(2) 0.3565(12) 0.036 Uiso 1 1 d . U .
N11 N 0.57437(7) 0.74140(13) 0.34697(7) 0.0192(3) Uani 1 1 d . . .
C12 C 0.59859(18) 0.9380(2) 0.45759(14) 0.0598(7) Uani 1 1 d . . .
H12A H 0.569752 0.897656 0.496759 0.090 Uiso 1 1 calc R U .
H12B H 0.593221 1.025069 0.462911 0.090 Uiso 1 1 calc R U .
H12C H 0.651542 0.916076 0.462109 0.090 Uiso 1 1 calc R U .
C13 C 0.60461(16) 0.9925(2) 0.29261(15) 0.0535(6) Uani 1 1 d . . .
H13A H 0.659280 0.991800 0.297387 0.080 Uiso 1 1 calc R U .
H13B H 0.585991 1.074284 0.300324 0.080 Uiso 1 1 calc R U .
H13C H 0.590505 0.964961 0.242628 0.080 Uiso 1 1 calc R U .
C14 C 0.68804(11) 0.6057(2) 0.43574(11) 0.0383(5) Uani 1 1 d . . .
H14A H 0.694707 0.669799 0.472545 0.057 Uiso 1 1 calc R U .
H14B H 0.735243 0.561912 0.429666 0.057 Uiso 1 1 calc R U .
H14C H 0.649023 0.550383 0.452943 0.057 Uiso 1 1 calc R U .
C15 C 0.74096(11) 0.7634(2) 0.31082(12) 0.0383(5) Uani 1 1 d . . .
H15A H 0.728665 0.800427 0.262771 0.057 Uiso 1 1 calc R U .
H15B H 0.784737 0.711239 0.304893 0.057 Uiso 1 1 calc R U .
H15C H 0.752176 0.826179 0.347429 0.057 Uiso 1 1 calc R U .
Li1 Li 0.51789(16) 0.6444(3) 0.42163(15) 0.0225(6) Uani 1 1 d . . .

loop_
_atom_site_aniso_label
_atom_site_aniso_U_11
_atom_site_aniso_U_22
_atom_site_aniso_U_33
_atom_site_aniso_U_23
_atom_site_aniso_U_13
_atom_site_aniso_U_12
Ca1 0.01562(19) 0.0148(2) 0.01092(18) 0.000 0.00010(14) 0.000
Si1 0.0180(2) 0.0226(2) 0.0159(2) 0.00006(16) 0.00080(15) 0.00318(16)
Si2 0.0177(2) 0.0165(2) 0.01302(19) -0.00103(15) -0.00036(14) -0.00256(15)
N1 0.0147(6) 0.0171(6) 0.0155(6) 0.0001(5) -0.0006(5) -0.0015(5)
C2 0.0445(11) 0.0353(11) 0.0253(9) -0.0070(8) 0.0019(8) 0.0140(9)
C3 0.0181(8) 0.0394(11) 0.0373(10) 0.0052(8) 0.0014(7) 0.0013(7)
C4 0.0271(8) 0.0312(10) 0.0260(8) -0.0035(7) 0.0027(7) 0.0065(7)
C5 0.0328(9) 0.0249(9) 0.0285(9) -0.0025(7) -0.0018(7) -0.0098(7)
Si11 0.0204(2) 0.0259(2) 0.0170(2) -0.00175(17) 0.00106(16) -0.00410(18)
Si12 0.0346(3) 0.0216(3) 0.0334(3) -0.0049(2) 0.0040(2) -0.0028(2)
N11 0.0209(6) 0.0193(7) 0.0173(6) -0.0015(5) 0.0009(5) -0.0064(5)
C12 0.094(2) 0.0428(14) 0.0429(13) -0.0235(11) 0.0018(13) -0.0127(14)
C13 0.0777(17) 0.0265(11) 0.0563(15) 0.0034(10) 0.0134(13) -0.0094(12)
C14 0.0337(10) 0.0560(14) 0.0251(9) 0.0038(9) -0.0028(8) 0.0116(9)
C15 0.0240(9) 0.0479(13) 0.0428(11) -0.0049(10) 0.0078(8) -0.0100(8)
Li1 0.0244(14) 0.0270(15) 0.0161(12) 0.0000(11) 0.0000(10) -0.0078(11)

loop_
_atom_type_symbol
_atom_type_description
_atom_type_scat_dispersion_real
_atom_type_scat_dispersion_imag
_atom_type_scat_source
C C 0.0033 0.0016 'International Tables Vol C Tables 4.2.6.8 and 6.1.1.4'
H H 0.0000 0.0000 'International Tables Vol C Tables 4.2.6.8 and 6.1.1.4'
N N 0.0061 0.0033 'International Tables Vol C Tables 4.2.6.8 and 6.1.1.4'
Si Si 0.0817 0.0704 'International Tables Vol C Tables 4.2.6.8 and 6.1.1.4'
Ca Ca 0.2262 0.3064 'International Tables Vol C Tables 4.2.6.8 and 6.1.1.4'
Li Li -0.0003 0.0001 'International Tables Vol C Tables 4.2.6.8 and 6.1.1.4'

loop_
_geom_angle_atom_site_label_1
_geom_angle_atom_site_label_2
_geom_angle_atom_site_label_3
_geom_angle
_geom_angle_site_symmetry_1
_geom_angle_site_symmetry_3
N11 Ca1 N11 125.50(7) 3_655 .
N11 Ca1 N1 124.86(4) 3_655 .
N11 Ca1 N1 80.58(4) . .
N11 Ca1 N1 80.58(4) 3_655 3_655
N11 Ca1 N1 124.87(4) . 3_655
N1 Ca1 N1 127.08(6) . 3_655
N11 Ca1 Li1 138.73(7) 3_655 .
N11 Ca1 Li1 40.09(6) . .
N1 Ca1 Li1 40.49(6) . .
N1 Ca1 Li1 140.67(6) 3_655 .
N11 Ca1 Li1 40.09(6) 3_655 3_655
N11 Ca1 Li1 138.73(7) . 3_655
N1 Ca1 Li1 140.67(6) . 3_655
N1 Ca1 Li1 40.49(6) 3_655 3_655
Li1 Ca1 Li1 178.32(11) . 3_655
N11 Ca1 Si1 86.64(3) 3_655 3_655
N11 Ca1 Si1 96.13(3) . 3_655
N1 Ca1 Si1 143.56(3) . 3_655
N1 Ca1 Si1 31.64(3) 3_655 3_655
Li1 Ca1 Si1 126.79(5) . 3_655
Li1 Ca1 Si1 53.32(5) 3_655 3_655
N11 Ca1 Si1 96.13(3) 3_655 .
N11 Ca1 Si1 86.64(3) . .
N1 Ca1 Si1 31.64(3) . .
N1 Ca1 Si1 143.56(3) 3_655 .
Li1 Ca1 Si1 53.32(5) . .
Li1 Ca1 Si1 126.79(5) 3_655 .
Si1 Ca1 Si1 173.98(2) 3_655 .
N11 Ca1 Si11 29.70(3) 3_655 3_655
N11 Ca1 Si11 140.34(4) . 3_655
N1 Ca1 Si11 97.64(3) . 3_655
N1 Ca1 Si11 87.89(3) 3_655 3_655
Li1 Ca1 Si11 126.14(5) . 3_655
Li1 Ca1 Si11 53.63(5) 3_655 3_655
Si1 Ca1 Si11 106.912(11) 3_655 3_655
Si1 Ca1 Si11 73.765(11) . 3_655
N11 Ca1 Si11 140.34(4) 3_655 .
N11 Ca1 Si11 29.70(3) . .
N1 Ca1 Si11 87.89(3) . .
N1 Ca1 Si11 97.64(3) 3_655 .
Li1 Ca1 Si11 53.63(5) . .
Li1 Ca1 Si11 126.14(5) 3_655 .
Si1 Ca1 Si11 73.764(11) 3_655 .
Si1 Ca1 Si11 106.914(11) . .
Si11 Ca1 Si11 167.62(2) 3_655 .
N11 Ca1 Si12 102.25(4) 3_655 .
N11 Ca1 Si12 23.80(3) . .
N1 Ca1 Si12 90.20(3) . .
N1 Ca1 Si12 132.88(3) 3_655 .
Li1 Ca1 Si12 52.98(5) . .
Li1 Ca1 Si12 125.42(6) 3_655 .
Si1 Ca1 Si12 101.236(13) 3_655 .
Si1 Ca1 Si12 83.443(13) . .
Si11 Ca1 Si12 117.746(16) 3_655 .
Si11 Ca1 Si12 50.871(13) . .
N11 Ca1 Si12 23.80(3) 3_655 3_655
N11 Ca1 Si12 102.25(4) . 3_655
N1 Ca1 Si12 132.88(3) . 3_655
N1 Ca1 Si12 90.20(3) 3_655 3_655
Li1 Ca1 Si12 125.42(6) . 3_655
Li1 Ca1 Si12 52.98(5) 3_655 3_655
Si1 Ca1 Si12 83.442(13) 3_655 3_655
Si1 Ca1 Si12 101.236(13) . 3_655
Si11 Ca1 Si12 50.872(13) 3_655 3_655
Si11 Ca1 Si12 117.745(16) . 3_655
Si12 Ca1 Si12 79.76(2) . 3_655
N11 Ca1 H1 72.5(4) 3_655 .
N11 Ca1 H1 90.9(4) . .
N1 Ca1 H1 58.1(4) . .
N1 Ca1 H1 143.8(4) 3_655 .
Li1 Ca1 H1 70.1(4) . .
Li1 Ca1 H1 109.3(4) 3_655 .
Si1 Ca1 H1 158.1(4) 3_655 .
Si1 Ca1 H1 26.5(4) . .
Si11 Ca1 H1 57.0(4) 3_655 .
Si11 Ca1 H1 118.6(4) . .
Si12 Ca1 H1 77.5(4) . .
Si12 Ca1 H1 74.8(4) 3_655 .
N1 Si1 C3 117.86(8) . .
N1 Si1 C2 113.52(8) . .
C3 Si1 C2 108.06(10) . .
N1 Si1 Li1 44.56(8) . .
C3 Si1 Li1 154.16(9) . .
C2 Si1 Li1 73.62(9) . .
N1 Si1 Ca1 50.32(4) . .
C3 Si1 Ca1 127.45(7) . .
C2 Si1 Ca1 123.70(7) . .
Li1 Si1 Ca1 61.02(6) . .
N1 Si1 H1 103.5(7) . .
C3 Si1 H1 108.9(7) . .
C2 Si1 H1 104.0(8) . .
Li1 Si1 H1 95.3(7) . .
Ca1 Si1 H1 53.3(7) . .
N1 Si2 C5 117.11(8) . .
N1 Si2 C4 111.55(8) . .
C5 Si2 C4 108.59(9) . .
N1 Si2 Li1 39.09(7) . .
C5 Si2 Li1 152.71(9) . .
C4 Si2 Li1 95.76(8) . .
N1 Si2 H2 110.9(7) . .
C5 Si2 H2 104.5(7) . .
C4 Si2 H2 103.1(7) . .
Li1 Si2 H2 81.0(7) . .
Si2 N1 Si1 128.72(8) . .
Si2 N1 Li1 108.96(11) . .
Si1 N1 Li1 98.96(11) . .
Si2 N1 Ca1 125.53(7) . .
Si1 N1 Ca1 98.04(6) . .
Li1 N1 Ca1 85.68(9) . .
Si1 C2 H2A 109.5 . .
Si1 C2 H2B 109.5 . .
H2A C2 H2B 109.5 . .
Si1 C2 H2C 109.5 . .
H2A C2 H2C 109.5 . .
H2B C2 H2C 109.5 . .
Si1 C3 H3A 109.5 . .
Si1 C3 H3B 109.5 . .
H3A C3 H3B 109.5 . .
Si1 C3 H3C 109.5 . .
H3A C3 H3C 109.5 . .
H3B C3 H3C 109.5 . .
Si2 C4 H4A 109.5 . .
Si2 C4 H4B 109.5 . .
H4A C4 H4B 109.5 . .
Si2 C4 H4C 109.5 . .
H4A C4 H4C 109.5 . .
H4B C4 H4C 109.5 . .
Si2 C5 H5A 109.5 . .
Si2 C5 H5B 109.5 . .
H5A C5 H5B 109.5 . .
Si2 C5 H5C 109.5 . .
H5A C5 H5C 109.5 . .
H5B C5 H5C 109.5 . .
N11 Si11 C15 117.41(9) . .
N11 Si11 C14 113.11(8) . .
C15 Si11 C14 106.46(10) . .
N11 Si11 Li1 41.93(8) . .
C15 Si11 Li1 152.67(9) . .
C14 Si11 Li1 76.86(9) . .
N11 Si11 Ca1 45.63(5) . .
C15 Si11 Ca1 124.30(7) . .
C14 Si11 Ca1 129.22(7) . .
Li1 Si11 Ca1 59.02(5) . .
N11 Si11 H11 106.0(8) . .
C15 Si11 H11 108.7(8) . .
C14 Si11 H11 104.2(8) . .
Li1 Si11 H11 96.2(8) . .
Ca1 Si11 H11 61.0(8) . .
N11 Si12 C13 114.99(9) . .
N11 Si12 C12 113.26(10) . .
C13 Si12 C12 107.85(13) . .
N11 Si12 Li1 37.95(7) . .
C13 Si12 Li1 152.56(10) . .
C12 Si12 Li1 92.32(10) . .
N11 Si12 Ca1 35.64(5) . .
C13 Si12 Ca1 101.81(8) . .
C12 Si12 Ca1 145.67(9) . .
Li1 Si12 Ca1 54.31(5) . .
N11 Si12 H12 113.5(9) . .
C13 Si12 H12 97.7(8) . .
C12 Si12 H12 108.3(8) . .
Li1 Si12 H12 93.2(9) . .
Ca1 Si12 H12 84.0(8) . .
Si12 N11 Si11 123.58(8) . .
Si12 N11 Li1 110.35(11) . .
Si11 N11 Li1 103.22(11) . .
Si12 N11 Ca1 120.56(7) . .
Si11 N11 Ca1 104.66(6) . .
Li1 N11 Ca1 87.29(9) . .
Si12 C12 H12A 109.5 . .
Si12 C12 H12B 109.5 . .
H12A C12 H12B 109.5 . .
Si12 C12 H12C 109.5 . .
H12A C12 H12C 109.5 . .
H12B C12 H12C 109.5 . .
Si12 C13 H13A 109.5 . .
Si12 C13 H13B 109.5 . .
H13A C13 H13B 109.5 . .
Si12 C13 H13C 109.5 . .
H13A C13 H13C 109.5 . .
H13B C13 H13C 109.5 . .
Si11 C14 H14A 109.5 . .
Si11 C14 H14B 109.5 . .
H14A C14 H14B 109.5 . .
Si11 C14 H14C 109.5 . .
H14A C14 H14C 109.5 . .
H14B C14 H14C 109.5 . .
Si11 C15 H15A 109.5 . .
Si11 C15 H15B 109.5 . .
H15A C15 H15B 109.5 . .
Si11 C15 H15C 109.5 . .
H15A C15 H15C 109.5 . .
H15B C15 H15C 109.5 . .
N11 Li1 N1 106.44(13) . .
N11 Li1 Si1 107.95(12) . .
N1 Li1 Si1 36.48(6) . .
N11 Li1 Si11 34.85(6) . .
N1 Li1 Si11 111.27(12) . .
Si1 Li1 Si11 132.94(10) . .
N11 Li1 Si2 122.35(12) . .
N1 Li1 Si2 31.95(6) . .
Si1 Li1 Si2 62.97(6) . .
Si11 Li1 Si2 107.39(9) . .
N11 Li1 Si12 31.70(6) . .
N1 Li1 Si12 120.70(12) . .
Si1 Li1 Si12 102.18(9) . .
Si11 Li1 Si12 60.66(6) . .
Si2 Li1 Si12 148.30(10) . .
N11 Li1 Ca1 52.61(7) . .
N1 Li1 Ca1 53.83(7) . .
Si1 Li1 Ca1 65.66(6) . .
Si11 Li1 Ca1 67.35(6) . .
Si2 Li1 Ca1 75.60(6) . .
Si12 Li1 Ca1 72.71(6) . .

loop_
_geom_bond_atom_site_label_1
_geom_bond_atom_site_label_2
_geom_bond_distance
_geom_bond_site_symmetry_2
Ca1 N11 2.4603(13) 3_655
Ca1 N11 2.4603(13) .
Ca1 N1 2.5040(13) .
Ca1 N1 2.5040(13) 3_655
Ca1 Li1 3.093(3) .
Ca1 Li1 3.093(3) 3_655
Ca1 Si1 3.2216(4) 3_655
Ca1 Si1 3.2217(4) .
Ca1 Si11 3.3295(5) 3_655
Ca1 Si11 3.3295(5) .
Ca1 Si12 3.6361(6) .
Ca1 Si12 3.6362(6) 3_655
Ca1 H1 2.624(19) .
Si1 N1 1.7070(13) .
Si1 C3 1.8653(19) .
Si1 C2 1.8781(19) .
Si1 Li1 2.836(3) .
Si1 H1 1.46(2) .
Si2 N1 1.6904(14) .
Si2 C5 1.8643(18) .
Si2 C4 1.8662(18) .
Si2 Li1 3.021(3) .
Si2 H2 1.459(19) .
N1 Li1 2.014(3) .
C2 H2A 0.9800 .
C2 H2B 0.9800 .
C2 H2C 0.9800 .
C3 H3A 0.9800 .
C3 H3B 0.9800 .
C3 H3C 0.9800 .
C4 H4A 0.9800 .
C4 H4B 0.9800 .
C4 H4C 0.9800 .
C5 H5A 0.9800 .
C5 H5B 0.9800 .
C5 H5C 0.9800 .
Si11 N11 1.7052(15) .
Si11 C15 1.868(2) .
Si11 C14 1.876(2) .
Si11 Li1 2.905(3) .
Si11 H11 1.43(2) .
Si12 N11 1.7042(15) .
Si12 C13 1.867(2) .
Si12 C12 1.870(2) .
Si12 Li1 3.041(3) .
Si12 H12 1.58(2) .
N11 Li1 1.994(3) .
C12 H12A 0.9800 .
C12 H12B 0.9800 .
C12 H12C 0.9800 .
C13 H13A 0.9800 .
C13 H13B 0.9800 .
C13 H13C 0.9800 .
C14 H14A 0.9800 .
C14 H14B 0.9800 .
C14 H14C 0.9800 .
C15 H15A 0.9800 .
C15 H15B 0.9800 .
C15 H15C 0.9800 .

loop_
_geom_torsion_atom_site_label_1
_geom_torsion_atom_site_label_2
_geom_torsion_atom_site_label_3
_geom_torsion_atom_site_label_4
_geom_torsion
C5 Si2 N1 Si1 43.30(13)
C4 Si2 N1 Si1 169.26(9)
Li1 Si2 N1 Si1 -119.10(15)
C5 Si2 N1 Li1 162.40(11)
C4 Si2 N1 Li1 -71.64(12)
C5 Si2 N1 Ca1 -99.13(9)
C4 Si2 N1 Ca1 26.84(10)
Li1 Si2 N1 Ca1 98.47(12)
C3 Si1 N1 Si2 -32.85(13)
C2 Si1 N1 Si2 94.92(12)
Li1 Si1 N1 Si2 123.22(14)
Ca1 Si1 N1 Si2 -149.92(12)
C3 Si1 N1 Li1 -156.07(11)
C2 Si1 N1 Li1 -28.30(13)
Ca1 Si1 N1 Li1 86.86(10)
C3 Si1 N1 Ca1 117.07(8)
C2 Si1 N1 Ca1 -115.16(8)
Li1 Si1 N1 Ca1 -86.86(10)
C13 Si12 N11 Si11 63.37(14)
C12 Si12 N11 Si11 -61.28(14)
Li1 Si12 N11 Si11 -122.62(15)
Ca1 Si12 N11 Si11 138.15(14)
C13 Si12 N11 Li1 -174.02(14)
C12 Si12 N11 Li1 61.33(15)
Ca1 Si12 N11 Li1 -99.24(12)
C13 Si12 N11 Ca1 -74.78(13)
C12 Si12 N11 Ca1 160.57(11)
Li1 Si12 N11 Ca1 99.24(12)
C15 Si11 N11 Si12 -31.18(13)
C14 Si11 N11 Si12 93.46(12)
Li1 Si11 N11 Si12 125.78(14)
Ca1 Si11 N11 Si12 -143.57(12)
C15 Si11 N11 Li1 -156.97(12)
C14 Si11 N11 Li1 -32.32(14)
Ca1 Si11 N11 Li1 90.65(11)
C15 Si11 N11 Ca1 112.38(9)
C14 Si11 N11 Ca1 -122.97(9)
Li1 Si11 N11 Ca1 -90.65(11)
